data_4307710
loop_
_publ_author_name
'Kajita, Yuji'
'Arii, Hidekazu'
'Saito, Takahiro'
'Saito, Yamato'
'Nagatomo, Shigenori'
'Kitagawa, Teizo'
'Funahashi, Yasuhiro'
'Ozawa, Tomohiro'
'Masuda, Hideki'

_publ_section_title
;
 Syntheses, Characterization, and Dioxygen Reactivities of Cu(I)
 Complexes with cis,cis-1,3,5-Triaminocyclohexane Derivatives:
 A Cu(III)2O2Intermediate Exhibiting Higher C--H Activation
;
_journal_coden_ASTM INOCAJ
_journal_issue 8
_journal_name_full 'Inorganic Chemistry'
_journal_page_first 3322
_journal_page_last 3335
_journal_paper_doi 10.1021/ic062206s
_journal_volume 46
_journal_year 2007
_chemical_formula_moiety 'C13 H28 Cu F3 N3 O4 S '
_chemical_formula_sum 'C13 H28 Cu F3 N3 O4 S'
_chemical_formula_weight 442.98
_space_group_IT_number 2
_symmetry_cell_setting triclinic
_symmetry_Int_Tables_number 2
_symmetry_space_group_name_Hall '-P 1'
_symmetry_space_group_name_H-M 'P -1'
_cell_angle_alpha 97.6650(13)
_cell_angle_beta 109.3491(15)
_cell_angle_gamma 113.4832(15)
_cell_formula_units_Z 2
_cell_length_a 9.595(2)
_cell_length_b 9.768(2)
_cell_length_c 12.384(3)
_cell_measurement_reflns_used 2808
_cell_measurement_temperature 173.1
_cell_measurement_theta_max 27.5
_cell_measurement_theta_min 3.3
_cell_volume 956.0(4)
_computing_cell_refinement CrystalClear
_computing_data_collection CrystalClear
_computing_data_reduction CrystalStructure
_computing_publication_material 'CrystalStructure 3.7.0'
_computing_structure_refinement CRYSTALS
_computing_structure_solution SIR92
_diffrn_detector_area_resol_mean 7.31
_diffrn_measured_fraction_theta_full 0.956
_diffrn_measured_fraction_theta_max 0.956
_diffrn_measurement_device_type 'Rigaku Mercury'
_diffrn_measurement_method \w
_diffrn_radiation_type 'Mo K\a'
_diffrn_radiation_wavelength 0.71070
_diffrn_reflns_av_R_equivalents 0.016
_diffrn_reflns_limit_h_max 12
_diffrn_reflns_limit_h_min -12
_diffrn_reflns_limit_k_max 12
_diffrn_reflns_limit_k_min -12
_diffrn_reflns_limit_l_max 16
_diffrn_reflns_limit_l_min -14
_diffrn_reflns_number 7706
_diffrn_reflns_theta_full 27.48
_diffrn_reflns_theta_max 27.48
_exptl_absorpt_coefficient_mu 1.302
_exptl_absorpt_correction_type none
_exptl_crystal_colour blue
_exptl_crystal_density_diffrn 1.539
_exptl_crystal_density_method 'not measured'
_exptl_crystal_description platelet
_exptl_crystal_F_000 462.00
_exptl_crystal_size_max 0.15
_exptl_crystal_size_mid 0.10
_exptl_crystal_size_min 0.05
_refine_diff_density_max 0.61
_refine_diff_density_min -0.50
_refine_ls_extinction_method none
_refine_ls_goodness_of_fit_ref 1.024
_refine_ls_hydrogen_treatment refall
_refine_ls_number_parameters 254
_refine_ls_number_reflns 3101
_refine_ls_R_factor_gt 0.0311
_refine_ls_shift/su_max 0.0000
_refine_ls_structure_factor_coef Fsqd
_refine_ls_weighting_details 'w = 1/[0.0005Fo^2^ + 1.0000\s(Fo^2^)]/(4Fo^2^)'
_refine_ls_weighting_scheme calc
_refine_ls_wR_factor_ref 0.0827
_reflns_number_gt 3101
_reflns_number_total 4199
_reflns_threshold_expression F^2^>2.0\s(F^2^)
_cod_data_source_file ic062206srom20061119_102642.cif
_cod_data_source_block '__EtCYOHOTf'
_cod_original_cell_volume 956.0(3)
_cod_original_formula_sum 'C13 H28 Cu F3 N3 O4 S '
_cod_database_code 4307710

loop_
_symmetry_equiv_pos_site_id
_symmetry_equiv_pos_as_xyz
1 +X,+Y,+Z
2 -X,-Y,-Z

loop_
_atom_site_label
_atom_site_type_symbol
_atom_site_fract_x
_atom_site_fract_y
_atom_site_fract_z
_atom_site_U_iso_or_equiv
_atom_site_adp_type
_atom_site_occupancy
_atom_site_symmetry_multiplicity
_atom_site_calc_flag
_atom_site_refinement_flags
_atom_site_disorder_assembly
_atom_site_disorder_group
Cu(1) Cu 0.15734(4) 0.05968(4) 0.61392(3) 0.01904(8) Uani 1.00 1 d . . .
S(1) S 0.13260(9) 0.55804(8) 0.74646(6) 0.02595(18) Uani 1.00 1 d . . .
F(1) F 0.0361(2) 0.6518(2) 0.9033(2) 0.0559(7) Uani 1.00 1 d . . .
F(2) F -0.1325(2) 0.4166(2) 0.7866(2) 0.0606(6) Uani 1.00 1 d . . .
F(3) F 0.0983(2) 0.4679(2) 0.93006(19) 0.0514(6) Uani 1.00 1 d . . .
O(1) O 0.0393(2) 0.1349(2) 0.49705(16) 0.0247(4) Uani 1.00 1 d . . .
O(2) O 0.0460(2) 0.6208(2) 0.66703(19) 0.0365(6) Uani 1.00 1 d . . .
O(3) O 0.3043(2) 0.6671(2) 0.8271(2) 0.0374(5) Uani 1.00 1 d . . .
O(4) O 0.1049(2) 0.4039(2) 0.69211(19) 0.0346(5) Uani 1.00 1 d . . .
N(1) N 0.0772(2) 0.0925(2) 0.7654(2) 0.0228(5) Uani 1.00 1 d . . .
N(2) N 0.3535(2) 0.2822(2) 0.7053(2) 0.0208(5) Uani 1.00 1 d . . .
N(3) N 0.2868(2) -0.0479(2) 0.6906(2) 0.0230(5) Uani 1.00 1 d . . .
C(1) C 0.2182(3) 0.1411(3) 0.8841(2) 0.0264(7) Uani 1.00 1 d . . .
C(2) C 0.3572(3) 0.3046(3) 0.9088(2) 0.0280(7) Uani 1.00 1 d . . .
C(3) C 0.4574(3) 0.3114(3) 0.8346(2) 0.0253(6) Uani 1.00 1 d . . .
C(4) C 0.5261(3) 0.1958(3) 0.8510(2) 0.0315(7) Uani 1.00 1 d . . .
C(5) C 0.3926(3) 0.0286(3) 0.8235(2) 0.0292(7) Uani 1.00 1 d . . .
C(6) C 0.2857(3) 0.0236(3) 0.8916(2) 0.0324(7) Uani 1.00 1 d . . .
C(7) C -0.0831(3) -0.0394(3) 0.7473(2) 0.0357(8) Uani 1.00 1 d . . .
C(8) C -0.1637(4) -0.0037(5) 0.8254(3) 0.0646(13) Uani 1.00 1 d . . .
C(9) C 0.4538(3) 0.3436(3) 0.6376(2) 0.0342(8) Uani 1.00 1 d . . .
C(10) C 0.5468(5) 0.5205(4) 0.6720(3) 0.0588(11) Uani 1.00 1 d . . .
C(11) C 0.3860(4) -0.0840(4) 0.6321(3) 0.0406(9) Uani 1.00 1 d . . .
C(12) C 0.2845(4) -0.1858(5) 0.5071(3) 0.0616(12) Uani 1.00 1 d . . .
C(13) C 0.0282(4) 0.5222(3) 0.8466(2) 0.0345(8) Uani 1.00 1 d . . .
H(1) H 0.0697 0.2393 0.4946 0.026 Uiso 1.00 1 c R . .
H(2) H 0.0560 0.1794 0.7637 0.026 Uiso 1.00 1 c R . .
H(3) H 0.3009 0.3462 0.7076 0.023 Uiso 1.00 1 c R . .
H(4) H 0.2037 -0.1477 0.6833 0.026 Uiso 1.00 1 c R . .
H(5) H 0.1771 0.1449 0.9438 0.030 Uiso 1.00 1 c R . .
H(6) H 0.3078 0.3708 0.8917 0.027 Uiso 1.00 1 c R . .
H(7) H 0.4321 0.3425 0.9916 0.028 Uiso 1.00 1 c R . .
H(8) H 0.5496 0.4140 0.8640 0.023 Uiso 1.00 1 c R . .
H(9) H 0.5787 0.1949 0.7983 0.032 Uiso 1.00 1 c R . .
H(10) H 0.6067 0.2301 0.9318 0.033 Uiso 1.00 1 c R . .
H(11) H 0.4485 -0.0299 0.8504 0.031 Uiso 1.00 1 c R . .
H(12) H 0.3520 0.0432 0.9740 0.034 Uiso 1.00 1 c R . .
H(13) H 0.1927 -0.0787 0.8607 0.034 Uiso 1.00 1 c R . .
H(14) H -0.1598 -0.0708 0.6657 0.040 Uiso 1.00 1 c R . .
H(15) H -0.0619 -0.1233 0.7634 0.040 Uiso 1.00 1 c R . .
H(16) H -0.1238 -0.0262 0.8983 0.073 Uiso 1.00 1 c R . .
H(17) H -0.2822 -0.0657 0.7848 0.073 Uiso 1.00 1 c R . .
H(18) H -0.1351 0.1042 0.8426 0.073 Uiso 1.00 1 c R . .
H(19) H 0.5341 0.3066 0.6521 0.037 Uiso 1.00 1 c R . .
H(20) H 0.3810 0.3040 0.5543 0.037 Uiso 1.00 1 c R . .
H(21) H 0.4777 0.5560 0.6230 0.064 Uiso 1.00 1 c R . .
H(22) H 0.6475 0.5534 0.6614 0.064 Uiso 1.00 1 c R . .
H(23) H 0.5728 0.5633 0.7539 0.064 Uiso 1.00 1 c R . .
H(24) H 0.4671 0.0121 0.6322 0.048 Uiso 1.00 1 c R . .
H(25) H 0.4412 -0.1335 0.6768 0.048 Uiso 1.00 1 c R . .
H(26) H 0.2469 -0.2920 0.5060 0.073 Uiso 1.00 1 c R . .
H(27) H 0.3482 -0.1631 0.4611 0.073 Uiso 1.00 1 c R . .
H(28) H 0.1905 -0.1689 0.4736 0.073 Uiso 1.00 1 c R . .

loop_
_atom_site_aniso_label
_atom_site_aniso_U_11
_atom_site_aniso_U_22
_atom_site_aniso_U_33
_atom_site_aniso_U_12
_atom_site_aniso_U_13
_atom_site_aniso_U_23
Cu(1) 0.01871(18) 0.01523(17) 0.01580(17) 0.00620(13) 0.00232(12) 0.00195(12)
S(1) 0.0281(3) 0.0218(3) 0.0262(3) 0.0119(3) 0.0098(3) 0.0060(2)
F(1) 0.0801(15) 0.0441(11) 0.0669(14) 0.0336(11) 0.0526(13) 0.0163(10)
F(2) 0.0298(10) 0.0585(14) 0.0774(16) 0.0065(10) 0.0240(11) 0.0169(12)
F(3) 0.0606(13) 0.0657(14) 0.0509(12) 0.0362(11) 0.0348(10) 0.0354(11)
O(1) 0.0249(10) 0.0158(9) 0.0220(9) 0.0076(8) 0.0002(8) 0.0041(7)
O(2) 0.0428(12) 0.0282(11) 0.0377(12) 0.0207(10) 0.0104(10) 0.0124(9)
O(3) 0.0270(11) 0.0359(12) 0.0361(12) 0.0076(9) 0.0096(9) 0.0060(10)
O(4) 0.0425(12) 0.0271(11) 0.0334(11) 0.0205(10) 0.0118(10) 0.0050(9)
N(1) 0.0221(11) 0.0191(11) 0.0231(12) 0.0081(9) 0.0074(9) 0.0053(9)
N(2) 0.0182(11) 0.0175(11) 0.0214(11) 0.0065(9) 0.0059(9) 0.0037(9)
N(3) 0.0210(11) 0.0176(11) 0.0257(12) 0.0084(9) 0.0063(9) 0.0046(9)
C(1) 0.0325(15) 0.0254(14) 0.0173(13) 0.0109(13) 0.0095(12) 0.0061(11)
C(2) 0.0271(14) 0.0234(14) 0.0180(13) 0.0075(12) -0.0002(12) 0.0006(11)
C(3) 0.0177(13) 0.0185(13) 0.0225(14) 0.0027(11) -0.0013(11) 0.0005(11)
C(4) 0.0217(14) 0.0300(15) 0.0296(16) 0.0108(12) -0.0005(12) 0.0047(13)
C(5) 0.0245(14) 0.0250(14) 0.0278(15) 0.0138(12) -0.0025(12) 0.0066(12)
C(6) 0.0346(16) 0.0305(16) 0.0203(14) 0.0128(14) 0.0011(13) 0.0088(12)
C(7) 0.0295(16) 0.0315(17) 0.0393(18) 0.0083(14) 0.0151(14) 0.0095(14)
C(8) 0.039(2) 0.084(3) 0.058(2) 0.015(2) 0.026(2) 0.018(2)
C(9) 0.0309(16) 0.0306(16) 0.0318(16) 0.0049(13) 0.0154(14) 0.0078(13)
C(10) 0.063(2) 0.0343(19) 0.062(2) 0.0012(18) 0.033(2) 0.0178(18)
C(11) 0.0333(17) 0.0386(18) 0.048(2) 0.0187(15) 0.0171(16) 0.0043(15)
C(12) 0.049(2) 0.080(3) 0.051(2) 0.032(2) 0.0244(19) -0.003(2)
C(13) 0.0332(16) 0.0312(16) 0.0420(18) 0.0152(14) 0.0189(15) 0.0123(14)

loop_
_atom_type_symbol
_atom_type_description
_atom_type_scat_dispersion_real
_atom_type_scat_dispersion_imag
_atom_type_scat_source
C C 0.003 0.002
;
International Tables for Crystallography
(1992, Vol. C, Tables 4.2.6.8 and 6.1.1.4)
;
H H 0.000 0.000
;
International Tables for Crystallography
(1992, Vol. C, Table 6.1.1.4)
;
Cu Cu 0.320 1.265
;
International Tables for Crystallography
(1992, Vol. C, Tables 4.2.6.8 and 6.1.1.4)
;
F F 0.017 0.010
;
International Tables for Crystallography
(1992, Vol. C, Tables 4.2.6.8 and 6.1.1.4)
;
N N 0.006 0.003
;
International Tables for Crystallography
(1992, Vol. C, Tables 4.2.6.8 and 6.1.1.4)
;
O O 0.011 0.006
;
International Tables for Crystallography
(1992, Vol. C, Tables 4.2.6.8 and 6.1.1.4)
;
S S 0.125 0.123
;
International Tables for Crystallography
(1992, Vol. C, Tables 4.2.6.8 and 6.1.1.4)
;

loop_
_geom_angle_atom_site_label_1
_geom_angle_atom_site_label_2
_geom_angle_atom_site_label_3
_geom_angle
_geom_angle_publ_flag
_geom_angle_site_symmetry_1
_geom_angle_site_symmetry_2
_geom_angle_site_symmetry_3
O(1) Cu(1) O(1) 78.25(7) ? . . 55602
O(1) Cu(1) N(1) 103.37(10) ? . . .
O(1) Cu(1) N(2) 91.52(8) ? . . .
O(1) Cu(1) N(3) 162.21(10) ? . . .
O(1) Cu(1) N(1) 99.35(8) ? 55602 . .
O(1) Cu(1) N(2) 169.27(9) ? 55602 . .
O(1) Cu(1) N(3) 94.27(8) ? 55602 . .
N(1) Cu(1) N(2) 86.04(9) ? . . .
N(1) Cu(1) N(3) 93.70(10) ? . . .
N(2) Cu(1) N(3) 94.62(9) ? . . .
O(2) S(1) O(3) 115.13(13) ? . . .
O(2) S(1) O(4) 115.39(12) ? . . .
O(2) S(1) C(13) 103.38(18) ? . . .
O(3) S(1) O(4) 114.50(15) ? . . .
O(3) S(1) C(13) 103.33(14) ? . . .
O(4) S(1) C(13) 102.65(15) ? . . .
Cu(1) O(1) Cu(1) 101.75(9) ? . . 55602
Cu(1) N(1) C(1) 110.6(2) ? . . .
Cu(1) N(1) C(7) 114.16(18) ? . . .
C(1) N(1) C(7) 114.8(2) ? . . .
Cu(1) N(2) C(3) 116.10(17) ? . . .
Cu(1) N(2) C(9) 113.16(16) ? . . .
C(3) N(2) C(9) 113.7(2) ? . . .
Cu(1) N(3) C(5) 114.0(2) ? . . .
Cu(1) N(3) C(11) 117.3(2) ? . . .
C(5) N(3) C(11) 109.8(2) ? . . .
N(1) C(1) C(2) 110.2(2) ? . . .
N(1) C(1) C(6) 111.4(2) ? . . .
C(2) C(1) C(6) 110.7(2) ? . . .
C(1) C(2) C(3) 114.4(2) ? . . .
N(2) C(3) C(2) 111.0(2) ? . . .
N(2) C(3) C(4) 112.0(2) ? . . .
C(2) C(3) C(4) 109.7(2) ? . . .
C(3) C(4) C(5) 113.8(2) ? . . .
N(3) C(5) C(4) 111.4(2) ? . . .
N(3) C(5) C(6) 111.5(2) ? . . .
C(4) C(5) C(6) 111.2(2) ? . . .
C(1) C(6) C(5) 115.7(2) ? . . .
N(1) C(7) C(8) 115.3(2) ? . . .
N(2) C(9) C(10) 114.6(3) ? . . .
N(3) C(11) C(12) 113.5(3) ? . . .
S(1) C(13) F(1) 111.7(2) ? . . .
S(1) C(13) F(2) 111.3(2) ? . . .
S(1) C(13) F(3) 111.2(2) ? . . .
F(1) C(13) F(2) 107.8(3) ? . . .
F(1) C(13) F(3) 107.4(2) ? . . .
F(2) C(13) F(3) 107.3(2) ? . . .
Cu(1) O(1) H(1) 129.1 ? . . .
Cu(1) O(1) H(1) 129.1 ? 55602 . .
Cu(1) N(1) H(2) 105.6(2) ? . . .
C(1) N(1) H(2) 105.6(2) ? . . .
C(7) N(1) H(2) 105.0(3) ? . . .
Cu(1) N(2) H(3) 104.20(17) ? . . .
C(3) N(2) H(3) 104.1(2) ? . . .
C(9) N(2) H(3) 103.8(3) ? . . .
Cu(1) N(3) H(4) 105.0(2) ? . . .
C(5) N(3) H(4) 104.9(2) ? . . .
C(11) N(3) H(4) 104.4(3) ? . . .
N(1) C(1) H(5) 107.9(3) ? . . .
C(2) C(1) H(5) 108.3(2) ? . . .
C(6) C(1) H(5) 108.2(3) ? . . .
C(1) C(2) H(6) 108.2(3) ? . . .
C(1) C(2) H(7) 108.1(3) ? . . .
C(3) C(2) H(6) 108.1(3) ? . . .
C(3) C(2) H(7) 108.5(3) ? . . .
H(6) C(2) H(7) 109.5(4) ? . . .
N(2) C(3) H(8) 107.8(3) ? . . .
C(2) C(3) H(8) 108.0(3) ? . . .
C(4) C(3) H(8) 108.2(3) ? . . .
C(3) C(4) H(9) 108.1(3) ? . . .
C(3) C(4) H(10) 108.8(3) ? . . .
C(5) C(4) H(9) 108.0(3) ? . . .
C(5) C(4) H(10) 108.5(3) ? . . .
H(9) C(4) H(10) 109.5(4) ? . . .
N(3) C(5) H(11) 107.3(3) ? . . .
C(4) C(5) H(11) 107.7(3) ? . . .
C(6) C(5) H(11) 107.5(3) ? . . .
C(1) C(6) H(12) 107.9(3) ? . . .
C(1) C(6) H(13) 108.0(4) ? . . .
C(5) C(6) H(12) 107.8(4) ? . . .
C(5) C(6) H(13) 107.9(3) ? . . .
H(12) C(6) H(13) 109.5(4) ? . . .
N(1) C(7) H(14) 108.0(3) ? . . .
N(1) C(7) H(15) 107.7(3) ? . . .
C(8) C(7) H(14) 108.0(4) ? . . .
C(8) C(7) H(15) 108.3(4) ? . . .
H(14) C(7) H(15) 109.5(4) ? . . .
C(7) C(8) H(16) 109.3 ? . . .
C(7) C(8) H(17) 110.0 ? . . .
C(7) C(8) H(18) 109.1(5) ? . . .
H(16) C(8) H(17) 109.5 ? . . .
H(16) C(8) H(18) 109.5 ? . . .
H(17) C(8) H(18) 109.5 ? . . .
N(2) C(9) H(19) 107.8(3) ? . . .
N(2) C(9) H(20) 108.6(3) ? . . .
C(10) C(9) H(19) 108.0(3) ? . . .
C(10) C(9) H(20) 108.2(3) ? . . .
H(19) C(9) H(20) 109.5(4) ? . . .
C(9) C(10) H(21) 109.4 ? . . .
C(9) C(10) H(22) 110.2 ? . . .
C(9) C(10) H(23) 108.8(4) ? . . .
H(21) C(10) H(22) 109.5 ? . . .
H(21) C(10) H(23) 109.5 ? . . .
H(22) C(10) H(23) 109.5 ? . . .
N(3) C(11) H(24) 108.1(4) ? . . .
N(3) C(11) H(25) 109.1(4) ? . . .
C(12) C(11) H(24) 107.9(4) ? . . .
C(12) C(11) H(25) 108.7(4) ? . . .
H(24) C(11) H(25) 109.5(4) ? . . .
C(11) C(12) H(26) 109.0 ? . . .
C(11) C(12) H(27) 110.7 ? . . .
C(11) C(12) H(28) 108.7(5) ? . . .
H(26) C(12) H(27) 109.5 ? . . .
H(26) C(12) H(28) 109.5 ? . . .
H(27) C(12) H(28) 109.5 ? . . .

loop_
_geom_bond_atom_site_label_1
_geom_bond_atom_site_label_2
_geom_bond_distance
_geom_bond_publ_flag
_geom_bond_site_symmetry_1
_geom_bond_site_symmetry_2
Cu(1) O(1) 1.944(2) ? . .
Cu(1) O(1) 1.9464(13) ? . 55602
Cu(1) N(1) 2.282(2) ? . .
Cu(1) N(2) 2.0544(17) ? . .
Cu(1) N(3) 2.018(2) ? . .
S(1) O(2) 1.435(2) ? . .
S(1) O(3) 1.4398(17) ? . .
S(1) O(4) 1.443(2) ? . .
S(1) C(13) 1.823(4) ? . .
F(1) C(13) 1.324(4) ? . .
F(2) C(13) 1.327(3) ? . .
F(3) C(13) 1.331(4) ? . .
N(1) C(1) 1.482(3) ? . .
N(1) C(7) 1.480(3) ? . .
N(2) C(3) 1.494(3) ? . .
N(2) C(9) 1.483(4) ? . .
N(3) C(5) 1.502(3) ? . .
N(3) C(11) 1.488(5) ? . .
C(1) C(2) 1.525(3) ? . .
C(1) C(6) 1.525(5) ? . .
C(2) C(3) 1.524(5) ? . .
C(3) C(4) 1.522(5) ? . .
C(4) C(5) 1.523(3) ? . .
C(5) C(6) 1.521(5) ? . .
C(7) C(8) 1.508(7) ? . .
C(9) C(10) 1.512(4) ? . .
C(11) C(12) 1.467(4) ? . .
O(1) H(1) 0.950 ? . .
N(1) H(2) 0.950(4) ? . .
N(2) H(3) 0.950(4) ? . .
N(3) H(4) 0.950(3) ? . .
C(1) H(5) 0.950(5) ? . .
C(2) H(6) 0.950(5) ? . .
C(2) H(7) 0.950(3) ? . .
C(3) H(8) 0.950(3) ? . .
C(4) H(9) 0.950(5) ? . .
C(4) H(10) 0.950(3) ? . .
C(5) H(11) 0.950(5) ? . .
C(6) H(12) 0.950(4) ? . .
C(6) H(13) 0.950(3) ? . .
C(7) H(14) 0.950(4) ? . .
C(7) H(15) 0.950(5) ? . .
C(8) H(16) 0.950 ? . .
C(8) H(17) 0.950 ? . .
C(8) H(18) 0.950(7) ? . .
C(9) H(19) 0.950(5) ? . .
C(9) H(20) 0.950(4) ? . .
C(10) H(21) 0.950 ? . .
C(10) H(22) 0.950 ? . .
C(10) H(23) 0.950(6) ? . .
C(11) H(24) 0.950(4) ? . .
C(11) H(25) 0.950(5) ? . .
C(12) H(26) 0.950 ? . .
C(12) H(27) 0.950 ? . .
C(12) H(28) 0.950(7) ? . .

loop_
_geom_contact_atom_site_label_1
_geom_contact_atom_site_label_2
_geom_contact_distance
_geom_contact_publ_flag
_geom_contact_site_symmetry_1
_geom_contact_site_symmetry_2
Cu(1) Cu(1) 3.0180(4) ? . 55602
Cu(1) C(1) 3.129(3) ? . .
Cu(1) C(2) 3.480(2) ? . .
Cu(1) C(3) 3.026(2) ? . .
Cu(1) C(4) 3.352(2) ? . .
Cu(1) C(5) 2.966(3) ? . .
Cu(1) C(6) 3.366(3) ? . .
Cu(1) C(7) 3.188(4) ? . .
Cu(1) C(9) 2.969(3) ? . .
Cu(1) C(11) 3.008(4) ? . .
Cu(1) C(12) 3.397(5) ? . .
S(1) F(1) 2.620(3) ? . .
S(1) F(2) 2.616(2) ? . .
S(1) F(3) 2.618(2) ? . .
F(1) S(1) 2.620(3) ? . .
F(1) F(2) 2.142(2) ? . .
F(1) F(3) 2.139(4) ? . .
F(1) F(3) 2.914(3) ? . 56702
F(1) O(2) 2.938(3) ? . .
F(1) O(3) 2.979(4) ? . .
F(1) C(6) 3.519(3) ? . 56501
F(2) S(1) 2.616(2) ? . .
F(2) F(1) 2.142(2) ? . .
F(2) F(3) 2.140(3) ? . .
F(2) F(3) 3.403(3) ? . 56702
F(2) O(2) 2.974(3) ? . .
F(2) O(4) 2.919(4) ? . .
F(2) C(4) 3.547(4) ? . 45501
F(2) C(9) 3.494(4) ? . 45501
F(2) C(10) 3.534(5) ? . 45501
F(2) C(12) 3.480(4) ? . 55602
F(3) S(1) 2.618(2) ? . .
F(3) F(1) 2.139(4) ? . .
F(3) F(1) 2.914(3) ? . 56702
F(3) F(2) 2.140(3) ? . .
F(3) F(2) 3.403(3) ? . 56702
F(3) F(3) 3.125(4) ? . 56702
F(3) O(3) 2.930(3) ? . .
F(3) O(4) 2.957(3) ? . .
F(3) C(2) 3.503(5) ? . .
F(3) C(4) 3.584(2) ? . 66702
F(3) C(13) 3.373(5) ? . 56702
O(1) O(1) 2.455(2) ? . 55602
O(1) O(2) 3.499(3) ? . 56602
O(1) O(4) 3.019(3) ? . .
O(1) N(1) 3.322(3) ? . .
O(1) N(1) 3.231(3) ? . 55602
O(1) N(2) 2.866(2) ? . .
O(1) N(3) 2.907(2) ? . 55602
O(1) C(7) 3.257(4) ? . 55602
O(1) C(9) 3.318(3) ? . .
O(1) C(12) 3.321(6) ? . 55602
O(2) F(1) 2.938(3) ? . .
O(2) F(2) 2.974(3) ? . .
O(2) O(1) 3.499(3) ? . 56602
O(2) O(3) 2.426(3) ? . .
O(2) O(4) 2.432(3) ? . .
O(2) N(3) 3.040(3) ? . 56501
O(2) C(11) 3.594(4) ? . 56501
O(2) C(13) 2.568(4) ? . .
O(3) F(1) 2.979(4) ? . .
O(3) F(3) 2.930(3) ? . .
O(3) O(2) 2.426(3) ? . .
O(3) O(4) 2.424(2) ? . .
O(3) N(3) 3.474(3) ? . 56501
O(3) C(4) 3.588(3) ? . 66702
O(3) C(5) 3.297(4) ? . 56501
O(3) C(6) 3.556(4) ? . 56501
O(3) C(13) 2.571(4) ? . .
O(4) F(2) 2.919(4) ? . .
O(4) F(3) 2.957(3) ? . .
O(4) O(1) 3.019(3) ? . .
O(4) O(2) 2.432(3) ? . .
O(4) O(3) 2.424(2) ? . .
O(4) N(1) 3.226(3) ? . .
O(4) N(2) 3.031(4) ? . .
O(4) C(2) 3.502(4) ? . .
O(4) C(12) 3.276(3) ? . 55602
O(4) C(13) 2.561(5) ? . .
N(1) O(1) 3.322(3) ? . .
N(1) O(1) 3.231(3) ? . 55602
N(1) O(4) 3.226(3) ? . .
N(1) N(2) 2.963(3) ? . .
N(1) N(3) 3.143(4) ? . .
N(1) C(2) 2.467(2) ? . .
N(1) C(3) 3.137(3) ? . .
N(1) C(5) 3.201(4) ? . .
N(1) C(6) 2.485(4) ? . .
N(1) C(8) 2.524(5) ? . .
N(2) O(1) 2.866(2) ? . .
N(2) O(4) 3.031(4) ? . .
N(2) N(1) 2.963(3) ? . .
N(2) N(3) 2.994(3) ? . .
N(2) C(1) 3.127(4) ? . .
N(2) C(2) 2.487(4) ? . .
N(2) C(4) 2.500(4) ? . .
N(2) C(5) 3.125(4) ? . .
N(2) C(10) 2.520(4) ? . .
N(3) O(1) 2.907(2) ? . 55602
N(3) O(2) 3.040(3) ? . 54501
N(3) O(3) 3.474(3) ? . 54501
N(3) N(1) 3.143(4) ? . .
N(3) N(2) 2.994(3) ? . .
N(3) C(1) 3.227(4) ? . .
N(3) C(3) 3.161(3) ? . .
N(3) C(4) 2.499(2) ? . .
N(3) C(6) 2.499(4) ? . .
N(3) C(12) 2.471(5) ? . .
C(1) Cu(1) 3.129(3) ? . .
C(1) N(2) 3.127(4) ? . .
C(1) N(3) 3.227(4) ? . .
C(1) C(3) 2.564(4) ? . .
C(1) C(4) 2.963(5) ? . .
C(1) C(5) 2.578(5) ? . .
C(1) C(7) 2.496(3) ? . .
C(1) C(8) 3.129(5) ? . .
C(2) Cu(1) 3.480(2) ? . .
C(2) F(3) 3.503(5) ? . .
C(2) O(4) 3.502(4) ? . .
C(2) N(1) 2.467(2) ? . .
C(2) N(2) 2.487(4) ? . .
C(2) C(2) 3.528(3) ? . 66702
C(2) C(4) 2.490(5) ? . .
C(2) C(5) 2.951(5) ? . .
C(2) C(6) 2.509(4) ? . .
C(3) Cu(1) 3.026(2) ? . .
C(3) N(1) 3.137(3) ? . .
C(3) N(3) 3.161(3) ? . .
C(3) C(1) 2.564(4) ? . .
C(3) C(5) 2.551(4) ? . .
C(3) C(6) 2.954(4) ? . .
C(3) C(9) 2.492(4) ? . .
C(3) C(10) 3.131(5) ? . .
C(4) Cu(1) 3.352(2) ? . .
C(4) F(2) 3.547(4) ? . 65501
C(4) F(3) 3.584(2) ? . 66702
C(4) O(3) 3.588(3) ? . 66702
C(4) N(2) 2.500(4) ? . .
C(4) N(3) 2.499(2) ? . .
C(4) C(1) 2.963(5) ? . .
C(4) C(2) 2.490(5) ? . .
C(4) C(6) 2.511(4) ? . .
C(4) C(9) 3.186(5) ? . .
C(4) C(11) 3.052(4) ? . .
C(5) Cu(1) 2.966(3) ? . .
C(5) O(3) 3.297(4) ? . 54501
C(5) N(1) 3.201(4) ? . .
C(5) N(2) 3.125(4) ? . .
C(5) C(1) 2.578(5) ? . .
C(5) C(2) 2.951(5) ? . .
C(5) C(3) 2.551(4) ? . .
C(5) C(11) 2.446(5) ? . .
C(6) Cu(1) 3.366(3) ? . .
C(6) F(1) 3.519(3) ? . 54501
C(6) O(3) 3.556(4) ? . 54501
C(6) N(1) 2.485(4) ? . .
C(6) N(3) 2.499(4) ? . .
C(6) C(2) 2.509(4) ? . .
C(6) C(3) 2.954(4) ? . .
C(6) C(4) 2.511(4) ? . .
C(6) C(7) 3.142(4) ? . .
C(7) Cu(1) 3.188(4) ? . .
C(7) O(1) 3.257(4) ? . 55602
C(7) C(1) 2.496(3) ? . .
C(7) C(6) 3.142(4) ? . .
C(8) N(1) 2.524(5) ? . .
C(8) C(1) 3.129(5) ? . .
C(9) Cu(1) 2.969(3) ? . .
C(9) F(2) 3.494(4) ? . 65501
C(9) O(1) 3.318(3) ? . .
C(9) C(3) 2.492(4) ? . .
C(9) C(4) 3.186(5) ? . .
C(10) F(2) 3.534(5) ? . 65501
C(10) N(2) 2.520(4) ? . .
C(10) C(3) 3.131(5) ? . .
C(11) Cu(1) 3.008(4) ? . .
C(11) O(2) 3.594(4) ? . 54501
C(11) C(4) 3.052(4) ? . .
C(11) C(5) 2.446(5) ? . .
C(12) Cu(1) 3.397(5) ? . .
C(12) F(2) 3.480(4) ? . 55602
C(12) O(1) 3.321(6) ? . 55602
C(12) O(4) 3.276(3) ? . 55602
C(12) N(3) 2.471(5) ? . .
C(13) F(3) 3.373(5) ? . 56702
C(13) O(2) 2.568(4) ? . .
C(13) O(3) 2.571(4) ? . .
C(13) O(4) 2.561(5) ? . .
Cu(1) H(1) 2.648 ? . .
Cu(1) H(1) 2.650 ? . 55602
Cu(1) H(2) 2.698(3) ? . .
Cu(1) H(3) 2.466(2) ? . .
Cu(1) H(4) 2.443(2) ? . .
Cu(1) H(9) 3.482(2) ? . .
Cu(1) H(13) 3.473(3) ? . .
Cu(1) H(14) 3.117(3) ? . .
Cu(1) H(14) 3.486(3) ? . 55602
Cu(1) H(15) 3.393(3) ? . .
Cu(1) H(19) 3.275(3) ? . .
Cu(1) H(20) 2.879(3) ? . .
Cu(1) H(24) 3.128(4) ? . .
Cu(1) H(28) 2.829(5) ? . .
S(1) H(2) 3.523(2) ? . .
S(1) H(3) 3.168(3) ? . .
S(1) H(4) 2.955(2) ? . 56501
S(1) H(6) 3.275(3) ? . .
S(1) H(13) 3.378(3) ? . 56501
S(1) H(26) 3.540 ? . 55602
F(1) H(10) 2.972(3) ? . 66702
F(1) H(12) 3.562(3) ? . 56501
F(1) H(13) 2.685(4) ? . 56501
F(1) H(15) 3.208(4) ? . 56501
F(1) H(18) 3.270(5) ? . 56702
F(1) H(22) 3.574 ? . 45501
F(2) H(2) 3.496(4) ? . .
F(2) H(8) 3.480(4) ? . 45501
F(2) H(9) 2.821(3) ? . 45501
F(2) H(18) 3.210(6) ? . .
F(2) H(19) 2.724(3) ? . 45501
F(2) H(22) 3.046 ? . 45501
F(2) H(23) 3.583(6) ? . 45501
F(2) H(26) 3.306 ? . 55602
F(2) H(27) 3.083 ? . 55602
F(2) H(28) 3.493(5) ? . 55602
F(3) H(2) 3.056(3) ? . .
F(3) H(5) 3.538(4) ? . .
F(3) H(6) 2.683(5) ? . .
F(3) H(8) 3.107(3) ? . 66702
F(3) H(10) 2.903(2) ? . 66702
F(3) H(18) 3.136(4) ? . .
O(1) H(1) 3.405 ? . 55602
O(1) H(2) 3.214(3) ? . .
O(1) H(3) 2.731(2) ? . .
O(1) H(4) 2.701(3) ? . 55602
O(1) H(14) 3.571(4) ? . .
O(1) H(14) 2.753(4) ? . 55602
O(1) H(15) 3.294(4) ? . 55602
O(1) H(20) 2.796(3) ? . .
O(1) H(28) 2.487(6) ? . 55602
O(2) H(1) 2.752 ? . 56602
O(2) H(4) 2.097(3) ? . 56501
O(2) H(13) 2.990(3) ? . 56501
O(2) H(15) 3.291(5) ? . 56501
O(2) H(22) 3.586 ? . 45501
O(2) H(25) 3.539(4) ? . 56501
O(2) H(26) 3.180 ? . 56501
O(2) H(26) 3.128 ? . 55602
O(3) H(3) 3.266(3) ? . .
O(3) H(4) 2.913(3) ? . 56501
O(3) H(6) 3.114(4) ? . .
O(3) H(7) 2.817(3) ? . 66702
O(3) H(10) 2.734(4) ? . 66702
O(3) H(11) 2.646(3) ? . 56501
O(3) H(12) 3.205(2) ? . 66702
O(3) H(13) 3.101(5) ? . 56501
O(3) H(23) 3.446(6) ? . .
O(3) H(25) 3.087(4) ? . 56501
O(4) H(1) 2.579 ? . .
O(4) H(2) 2.407(3) ? . .
O(4) H(3) 2.128(4) ? . .
O(4) H(6) 2.744(3) ? . .
O(4) H(26) 3.077 ? . 55602
O(4) H(28) 2.687(3) ? . 55602
N(1) H(3) 2.918(3) ? . .
N(1) H(4) 3.235(4) ? . .
N(1) H(5) 1.991(3) ? . .
N(1) H(6) 2.552(2) ? . .
N(1) H(7) 3.260(2) ? . .
N(1) H(12) 3.269(4) ? . .
N(1) H(13) 2.560(4) ? . .
N(1) H(14) 1.991(3) ? . .
N(1) H(15) 1.986(3) ? . .
N(1) H(16) 2.933 ? . .
N(1) H(17) 3.276 ? . .
N(1) H(18) 2.555(6) ? . .
N(2) H(1) 2.913 ? . .
N(2) H(2) 2.993(3) ? . .
N(2) H(6) 2.590(4) ? . .
N(2) H(7) 3.286(3) ? . .
N(2) H(8) 2.001(2) ? . .
N(2) H(9) 2.609(4) ? . .
N(2) H(10) 3.299(4) ? . .
N(2) H(19) 1.990(5) ? . .
N(2) H(20) 2.000(4) ? . .
N(2) H(21) 2.933 ? . .
N(2) H(22) 3.274 ? . .
N(2) H(23) 2.538(3) ? . .
N(2) H(24) 3.358(5) ? . .
N(3) H(1) 3.003 ? . 55602
N(3) H(9) 2.576(2) ? . .
N(3) H(10) 3.292(2) ? . .
N(3) H(11) 2.002(3) ? . .
N(3) H(12) 3.281(4) ? . .
N(3) H(13) 2.559(4) ? . .
N(3) H(15) 3.572(5) ? . .
N(3) H(19) 3.535(4) ? . .
N(3) H(24) 1.998(5) ? . .
N(3) H(25) 2.010(5) ? . .
N(3) H(26) 2.881 ? . .
N(3) H(27) 3.237 ? . .
N(3) H(28) 2.472(4) ? . .
C(1) H(2) 1.964(4) ? . .
C(1) H(3) 3.236(4) ? . .
C(1) H(4) 3.427(4) ? . .
C(1) H(6) 2.034(4) ? . .
C(1) H(7) 2.032(3) ? . .
C(1) H(8) 3.351(4) ? . .
C(1) H(10) 3.289(4) ? . .
C(1) H(11) 3.349(5) ? . .
C(1) H(12) 2.029(5) ? . .
C(1) H(13) 2.031(4) ? . .
C(1) H(14) 3.283(3) ? . .
C(1) H(15) 2.627(3) ? . .
C(1) H(16) 3.108 ? . .
C(1) H(16) 3.310 ? . 55702
C(1) H(18) 3.116(6) ? . .
C(2) H(2) 2.497(3) ? . .
C(2) H(3) 2.493(4) ? . .
C(2) H(5) 2.034(4) ? . .
C(2) H(6) 3.319(3) ? . 66702
C(2) H(7) 3.025(3) ? . 66702
C(2) H(8) 2.030(4) ? . .
C(2) H(8) 3.253(4) ? . 66702
C(2) H(9) 3.300(5) ? . .
C(2) H(10) 2.707(5) ? . .
C(2) H(12) 2.765(5) ? . .
C(2) H(13) 3.308(4) ? . .
C(3) H(2) 3.282(3) ? . .
C(3) H(3) 1.957(4) ? . .
C(3) H(5) 3.350(4) ? . .
C(3) H(6) 2.031(5) ? . .
C(3) H(6) 3.573(3) ? . 66702
C(3) H(7) 2.036(4) ? . .
C(3) H(7) 3.299(4) ? . 66702
C(3) H(9) 2.029(5) ? . .
C(3) H(10) 2.037(5) ? . .
C(3) H(11) 3.335(4) ? . .
C(3) H(12) 3.334(4) ? . .
C(3) H(19) 2.598(5) ? . .
C(3) H(20) 3.286(4) ? . .
C(3) H(23) 2.737(5) ? . .
C(4) H(3) 3.266(4) ? . .
C(4) H(4) 3.279(2) ? . .
C(4) H(6) 3.299(5) ? . .
C(4) H(7) 2.701(5) ? . .
C(4) H(8) 2.030(4) ? . .
C(4) H(11) 2.025(4) ? . .
C(4) H(12) 2.763(5) ? . .
C(4) H(13) 3.307(4) ? . .
C(4) H(19) 2.832(5) ? . .
C(4) H(24) 2.786(5) ? . .
C(4) H(25) 3.250(5) ? . .
C(5) H(4) 1.973(2) ? . .
C(5) H(5) 3.354(5) ? . .
C(5) H(7) 3.275(4) ? . .
C(5) H(8) 3.342(4) ? . .
C(5) H(9) 2.029(4) ? . .
C(5) H(10) 2.035(3) ? . .
C(5) H(12) 2.025(5) ? . .
C(5) H(12) 3.249(4) ? . 65702
C(5) H(13) 2.025(5) ? . .
C(5) H(24) 2.694(5) ? . .
C(5) H(25) 2.531(5) ? . .
C(6) H(2) 3.269(4) ? . .
C(6) H(4) 2.555(3) ? . .
C(6) H(5) 2.033(5) ? . .
C(6) H(6) 3.313(5) ? . .
C(6) H(7) 2.746(4) ? . .
C(6) H(9) 3.311(5) ? . .
C(6) H(10) 2.751(4) ? . .
C(6) H(11) 2.020(5) ? . .
C(6) H(11) 3.337(4) ? . 65702
C(6) H(15) 2.788(4) ? . .
C(6) H(16) 3.445 ? . 55702
C(7) H(1) 3.421 ? . 55602
C(7) H(2) 1.955(3) ? . .
C(7) H(4) 3.587(5) ? . .
C(7) H(5) 2.573(3) ? . .
C(7) H(13) 2.760(5) ? . .
C(7) H(16) 2.031 ? . .
C(7) H(17) 2.039 ? . .
C(7) H(18) 2.029(7) ? . .
C(7) H(22) 3.535 ? . 44501
C(8) H(2) 2.579(5) ? . .
C(8) H(5) 2.725(4) ? . .
C(8) H(5) 3.353(6) ? . 55702
C(8) H(12) 3.502(6) ? . 55702
C(8) H(14) 2.016(6) ? . .
C(8) H(15) 2.019(7) ? . .
C(8) H(16) 3.498 ? . 55702
C(8) H(25) 3.207(5) ? . 45501
C(9) H(1) 3.156 ? . .
C(9) H(3) 1.942(5) ? . .
C(9) H(8) 2.540(4) ? . .
C(9) H(9) 2.843(5) ? . .
C(9) H(21) 2.035 ? . .
C(9) H(22) 2.045 ? . .
C(9) H(23) 2.029(4) ? . .
C(9) H(24) 3.284(5) ? . .
C(9) H(27) 3.441 ? . 65602
C(10) H(3) 2.519(5) ? . .
C(10) H(8) 2.715(5) ? . .
C(10) H(17) 3.560 ? . 66501
C(10) H(19) 2.020(5) ? . .
C(10) H(20) 2.022(3) ? . .
C(10) H(20) 3.591(6) ? . 66602
C(10) H(21) 3.538 ? . 66602
C(11) H(4) 1.955(5) ? . .
C(11) H(9) 2.654(3) ? . .
C(11) H(11) 2.498(4) ? . .
C(11) H(17) 3.035 ? . 65501
C(11) H(19) 3.440(4) ? . .
C(11) H(26) 1.990 ? . .
C(11) H(27) 2.010 ? . .
C(11) H(27) 3.384 ? . 65602
C(11) H(28) 1.986(4) ? . .
C(12) H(1) 3.218 ? . 55602
C(12) H(4) 2.576(5) ? . .
C(12) H(19) 3.406(7) ? . 65602
C(12) H(24) 1.977(4) ? . .
C(12) H(24) 3.438(6) ? . 65602
C(12) H(25) 1.987(4) ? . .
C(13) H(2) 3.509(4) ? . .
C(13) H(6) 3.477(5) ? . .
C(13) H(10) 3.280(3) ? . 66702
C(13) H(13) 3.529(4) ? . 56501
H(1) Cu(1) 2.648 ? . .
H(1) Cu(1) 2.650 ? . 55602
H(1) O(1) 3.405 ? . 55602
H(1) O(2) 2.752 ? . 56602
H(1) O(4) 2.579 ? . .
H(1) N(2) 2.913 ? . .
H(1) N(3) 3.003 ? . 55602
H(1) C(7) 3.421 ? . 55602
H(1) C(9) 3.156 ? . .
H(1) C(12) 3.218 ? . 55602
H(1) H(2) 3.494 ? . .
H(1) H(3) 2.552 ? . .
H(1) H(4) 2.512 ? . 55602
H(1) H(14) 2.967 ? . 55602
H(1) H(15) 3.211 ? . 55602
H(1) H(20) 2.604 ? . .
H(1) H(21) 3.512 ? . .
H(1) H(26) 3.275 ? . 55602
H(1) H(28) 2.493 ? . 55602
H(2) Cu(1) 2.698(3) ? . .
H(2) S(1) 3.523(2) ? . .
H(2) F(2) 3.496(4) ? . .
H(2) F(3) 3.056(3) ? . .
H(2) O(1) 3.214(3) ? . .
H(2) O(4) 2.407(3) ? . .
H(2) N(2) 2.993(3) ? . .
H(2) C(1) 1.964(4) ? . .
H(2) C(2) 2.497(3) ? . .
H(2) C(3) 3.282(3) ? . .
H(2) C(6) 3.269(4) ? . .
H(2) C(7) 1.955(3) ? . .
H(2) C(8) 2.579(5) ? . .
H(2) C(13) 3.509(4) ? . .
H(2) H(1) 3.494 ? . .
H(2) H(3) 2.645(3) ? . .
H(2) H(5) 2.288(3) ? . .
H(2) H(6) 2.217(2) ? . .
H(2) H(7) 3.316(3) ? . .
H(2) H(13) 3.453(4) ? . .
H(2) H(14) 2.290(3) ? . .
H(2) H(15) 2.711(4) ? . .
H(2) H(16) 3.135 ? . .
H(2) H(17) 3.296 ? . .
H(2) H(18) 2.272(5) ? . .
H(2) H(28) 3.059(4) ? . 55602
H(3) Cu(1) 2.466(2) ? . .
H(3) S(1) 3.168(3) ? . .
H(3) O(1) 2.731(2) ? . .
H(3) O(3) 3.266(3) ? . .
H(3) O(4) 2.128(4) ? . .
H(3) N(1) 2.918(3) ? . .
H(3) C(1) 3.236(4) ? . .
H(3) C(2) 2.493(4) ? . .
H(3) C(3) 1.957(4) ? . .
H(3) C(4) 3.266(4) ? . .
H(3) C(9) 1.942(5) ? . .
H(3) C(10) 2.519(5) ? . .
H(3) H(1) 2.552 ? . .
H(3) H(2) 2.645(3) ? . .
H(3) H(6) 2.236(4) ? . .
H(3) H(7) 3.330(3) ? . .
H(3) H(8) 2.284(3) ? . .
H(3) H(9) 3.485(4) ? . .
H(3) H(19) 2.695(5) ? . .
H(3) H(20) 2.319(4) ? . .
H(3) H(21) 2.675 ? . .
H(3) H(22) 3.419 ? . .
H(3) H(23) 2.430(4) ? . .
H(4) Cu(1) 2.443(2) ? . .
H(4) S(1) 2.955(2) ? . 54501
H(4) O(1) 2.701(3) ? . 55602
H(4) O(2) 2.097(3) ? . 54501
H(4) O(3) 2.913(3) ? . 54501
H(4) N(1) 3.235(4) ? . .
H(4) C(1) 3.427(4) ? . .
H(4) C(4) 3.279(2) ? . .
H(4) C(5) 1.973(2) ? . .
H(4) C(6) 2.555(3) ? . .
H(4) C(7) 3.587(5) ? . .
H(4) C(11) 1.955(5) ? . .
H(4) C(12) 2.576(5) ? . .
H(4) H(1) 2.512 ? . 55602
H(4) H(9) 3.451(3) ? . .
H(4) H(11) 2.261(3) ? . .
H(4) H(12) 3.341(3) ? . .
H(4) H(13) 2.260(4) ? . .
H(4) H(15) 3.104(5) ? . .
H(4) H(24) 2.720(4) ? . .
H(4) H(25) 2.257(5) ? . .
H(4) H(26) 2.688 ? . .
H(4) H(27) 3.478 ? . .
H(4) H(28) 2.534(5) ? . .
H(5) F(3) 3.538(4) ? . .
H(5) N(1) 1.991(3) ? . .
H(5) C(2) 2.034(4) ? . .
H(5) C(3) 3.350(4) ? . .
H(5) C(5) 3.354(5) ? . .
H(5) C(6) 2.033(5) ? . .
H(5) C(7) 2.573(3) ? . .
H(5) C(8) 2.725(4) ? . .
H(5) C(8) 3.353(6) ? . 55702
H(5) H(2) 2.288(3) ? . .
H(5) H(6) 2.360(4) ? . .
H(5) H(7) 2.244(3) ? . .
H(5) H(12) 2.226(5) ? . .
H(5) H(13) 2.371(5) ? . .
H(5) H(14) 3.466(3) ? . .
H(5) H(15) 2.715(3) ? . .
H(5) H(16) 2.504 ? . .
H(5) H(16) 2.494 ? . 55702
H(5) H(17) 3.461 ? . 55702
H(5) H(18) 2.671(5) ? . .
H(6) S(1) 3.275(3) ? . .
H(6) F(3) 2.683(5) ? . .
H(6) O(3) 3.114(4) ? . .
H(6) O(4) 2.744(3) ? . .
H(6) N(1) 2.552(2) ? . .
H(6) N(2) 2.590(4) ? . .
H(6) C(1) 2.034(4) ? . .
H(6) C(2) 3.319(3) ? . 66702
H(6) C(3) 2.031(5) ? . .
H(6) C(3) 3.573(3) ? . 66702
H(6) C(4) 3.299(5) ? . .
H(6) C(6) 3.313(5) ? . .
H(6) C(13) 3.477(5) ? . .
H(6) H(2) 2.217(2) ? . .
H(6) H(3) 2.236(4) ? . .
H(6) H(5) 2.360(4) ? . .
H(6) H(6) 3.375(3) ? . 66702
H(6) H(7) 1.551(4) ? . .
H(6) H(7) 2.669(3) ? . 66702
H(6) H(8) 2.337(5) ? . .
H(6) H(8) 2.952(3) ? . 66702
H(6) H(10) 3.569(5) ? . .
H(6) H(23) 3.582(6) ? . .
H(7) O(3) 2.817(3) ? . 66702
H(7) N(1) 3.260(2) ? . .
H(7) N(2) 3.286(3) ? . .
H(7) C(1) 2.032(3) ? . .
H(7) C(2) 3.025(3) ? . 66702
H(7) C(3) 2.036(4) ? . .
H(7) C(3) 3.299(4) ? . 66702
H(7) C(4) 2.701(5) ? . .
H(7) C(5) 3.275(4) ? . .
H(7) C(6) 2.746(4) ? . .
H(7) H(2) 3.316(3) ? . .
H(7) H(3) 3.330(3) ? . .
H(7) H(5) 2.244(3) ? . .
H(7) H(6) 1.551(4) ? . .
H(7) H(6) 2.669(3) ? . 66702
H(7) H(7) 2.769(4) ? . 66702
H(7) H(8) 2.259(4) ? . .
H(7) H(8) 2.686(4) ? . 66702
H(7) H(9) 3.565(5) ? . .
H(7) H(10) 2.574(5) ? . .
H(7) H(12) 2.667(4) ? . .
H(7) H(23) 3.185(6) ? . 66702
H(8) F(2) 3.480(4) ? . 65501
H(8) F(3) 3.107(3) ? . 66702
H(8) N(2) 2.001(2) ? . .
H(8) C(1) 3.351(4) ? . .
H(8) C(2) 2.030(4) ? . .
H(8) C(2) 3.253(4) ? . 66702
H(8) C(4) 2.030(4) ? . .
H(8) C(5) 3.342(4) ? . .
H(8) C(9) 2.540(4) ? . .
H(8) C(10) 2.715(5) ? . .
H(8) H(3) 2.284(3) ? . .
H(8) H(6) 2.337(5) ? . .
H(8) H(6) 2.952(3) ? . 66702
H(8) H(7) 2.259(4) ? . .
H(8) H(7) 2.686(4) ? . 66702
H(8) H(9) 2.342(5) ? . .
H(8) H(10) 2.262(5) ? . .
H(8) H(19) 2.625(4) ? . .
H(8) H(20) 3.447(4) ? . .
H(8) H(21) 3.437 ? . .
H(8) H(22) 3.238 ? . .
H(8) H(23) 2.122(5) ? . .
H(9) Cu(1) 3.482(2) ? . .
H(9) F(2) 2.821(3) ? . 65501
H(9) N(2) 2.609(4) ? . .
H(9) N(3) 2.576(2) ? . .
H(9) C(2) 3.300(5) ? . .
H(9) C(3) 2.029(5) ? . .
H(9) C(5) 2.029(4) ? . .
H(9) C(6) 3.311(5) ? . .
H(9) C(9) 2.843(5) ? . .
H(9) C(11) 2.654(3) ? . .
H(9) H(3) 3.485(4) ? . .
H(9) H(4) 3.451(3) ? . .
H(9) H(7) 3.565(5) ? . .
H(9) H(8) 2.342(5) ? . .
H(9) H(10) 1.551(4) ? . .
H(9) H(11) 2.351(4) ? . .
H(9) H(17) 3.322 ? . 65501
H(9) H(18) 3.114(6) ? . 65501
H(9) H(19) 2.244(5) ? . .
H(9) H(20) 3.540(4) ? . .
H(9) H(24) 2.145(4) ? . .
H(9) H(25) 2.884(4) ? . .
H(9) H(27) 3.508 ? . 65602
H(10) F(1) 2.972(3) ? . 66702
H(10) F(3) 2.903(2) ? . 66702
H(10) O(3) 2.734(4) ? . 66702
H(10) N(2) 3.299(4) ? . .
H(10) N(3) 3.292(2) ? . .
H(10) C(1) 3.289(4) ? . .
H(10) C(2) 2.707(5) ? . .
H(10) C(3) 2.037(5) ? . .
H(10) C(5) 2.035(3) ? . .
H(10) C(6) 2.751(4) ? . .
H(10) C(13) 3.280(3) ? . 66702
H(10) H(6) 3.569(5) ? . .
H(10) H(7) 2.574(5) ? . .
H(10) H(8) 2.262(5) ? . .
H(10) H(9) 1.551(4) ? . .
H(10) H(11) 2.237(3) ? . .
H(10) H(11) 3.592(5) ? . 65702
H(10) H(12) 2.668(4) ? . .
H(10) H(12) 3.165(5) ? . 65702
H(10) H(13) 3.536(5) ? . 65702
H(10) H(18) 3.571(7) ? . 65501
H(10) H(19) 3.543(5) ? . .
H(10) H(24) 3.524(4) ? . .
H(11) O(3) 2.646(3) ? . 54501
H(11) N(3) 2.002(3) ? . .
H(11) C(1) 3.349(5) ? . .
H(11) C(3) 3.335(4) ? . .
H(11) C(4) 2.025(4) ? . .
H(11) C(6) 2.020(5) ? . .
H(11) C(6) 3.337(4) ? . 65702
H(11) C(11) 2.498(4) ? . .
H(11) H(4) 2.261(3) ? . .
H(11) H(9) 2.351(4) ? . .
H(11) H(10) 2.237(3) ? . .
H(11) H(10) 3.592(5) ? . 65702
H(11) H(11) 3.403(4) ? . 65702
H(11) H(12) 2.209(5) ? . .
H(11) H(12) 2.434(4) ? . 65702
H(11) H(13) 2.357(5) ? . .
H(11) H(17) 3.082 ? . 65501
H(11) H(24) 2.838(5) ? . .
H(11) H(25) 2.217(5) ? . .
H(12) F(1) 3.562(3) ? . 54501
H(12) O(3) 3.205(2) ? . 66702
H(12) N(1) 3.269(4) ? . .
H(12) N(3) 3.281(4) ? . .
H(12) C(1) 2.029(5) ? . .
H(12) C(2) 2.765(5) ? . .
H(12) C(3) 3.334(4) ? . .
H(12) C(4) 2.763(5) ? . .
H(12) C(5) 2.025(5) ? . .
H(12) C(5) 3.249(4) ? . 65702
H(12) C(8) 3.502(6) ? . 55702
H(12) H(4) 3.341(3) ? . .
H(12) H(5) 2.226(5) ? . .
H(12) H(7) 2.667(4) ? . .
H(12) H(10) 2.668(4) ? . .
H(12) H(10) 3.165(5) ? . 65702
H(12) H(11) 2.209(5) ? . .
H(12) H(11) 2.434(4) ? . 65702
H(12) H(12) 3.168(5) ? . 65702
H(12) H(13) 1.551(3) ? . .
H(12) H(15) 3.475(4) ? . .
H(12) H(16) 3.066 ? . 55702
H(12) H(17) 3.270 ? . 55702
H(13) Cu(1) 3.473(3) ? . .
H(13) S(1) 3.378(3) ? . 54501
H(13) F(1) 2.685(4) ? . 54501
H(13) O(2) 2.990(3) ? . 54501
H(13) O(3) 3.101(5) ? . 54501
H(13) N(1) 2.560(4) ? . .
H(13) N(3) 2.559(4) ? . .
H(13) C(1) 2.031(4) ? . .
H(13) C(2) 3.308(4) ? . .
H(13) C(4) 3.307(4) ? . .
H(13) C(5) 2.025(5) ? . .
H(13) C(7) 2.760(5) ? . .
H(13) C(13) 3.529(4) ? . 54501
H(13) H(2) 3.453(4) ? . .
H(13) H(4) 2.260(4) ? . .
H(13) H(5) 2.371(5) ? . .
H(13) H(10) 3.536(5) ? . 65702
H(13) H(11) 2.357(5) ? . .
H(13) H(12) 1.551(3) ? . .
H(13) H(14) 3.482(5) ? . .
H(13) H(15) 2.161(4) ? . .
H(13) H(16) 3.438 ? . .
H(13) H(16) 3.380 ? . 55702
H(14) Cu(1) 3.117(3) ? . .
H(14) Cu(1) 3.486(3) ? . 55602
H(14) O(1) 3.571(4) ? . .
H(14) O(1) 2.753(4) ? . 55602
H(14) N(1) 1.991(3) ? . .
H(14) C(1) 3.283(3) ? . .
H(14) C(8) 2.016(6) ? . .
H(14) H(1) 2.967 ? . 55602
H(14) H(2) 2.290(3) ? . .
H(14) H(5) 3.466(3) ? . .
H(14) H(13) 3.482(5) ? . .
H(14) H(15) 1.551(5) ? . .
H(14) H(16) 2.738 ? . .
H(14) H(17) 2.175 ? . .
H(14) H(18) 2.473(6) ? . .
H(14) H(20) 2.788(3) ? . 55602
H(14) H(22) 3.372 ? . 44501
H(14) H(28) 3.135(6) ? . 55602
H(15) Cu(1) 3.393(3) ? . .
H(15) F(1) 3.208(4) ? . 54501
H(15) O(1) 3.294(4) ? . 55602
H(15) O(2) 3.291(5) ? . 54501
H(15) N(1) 1.986(3) ? . .
H(15) N(3) 3.572(5) ? . .
H(15) C(1) 2.627(3) ? . .
H(15) C(6) 2.788(4) ? . .
H(15) C(8) 2.019(7) ? . .
H(15) H(1) 3.211 ? . 55602
H(15) H(2) 2.711(4) ? . .
H(15) H(4) 3.104(5) ? . .
H(15) H(5) 2.715(3) ? . .
H(15) H(12) 3.475(4) ? . .
H(15) H(13) 2.161(4) ? . .
H(15) H(14) 1.551(5) ? . .
H(15) H(16) 2.174 ? . .
H(15) H(17) 2.476 ? . .
H(15) H(18) 2.742(7) ? . .
H(15) H(22) 2.988 ? . 44501
H(15) H(23) 3.571(5) ? . 44501
H(16) N(1) 2.933 ? . .
H(16) C(1) 3.108 ? . .
H(16) C(1) 3.310 ? . 55702
H(16) C(6) 3.445 ? . 55702
H(16) C(7) 2.031 ? . .
H(16) C(8) 3.498 ? . 55702
H(16) H(2) 3.135 ? . .
H(16) H(5) 2.504 ? . .
H(16) H(5) 2.494 ? . 55702
H(16) H(12) 3.066 ? . 55702
H(16) H(13) 3.438 ? . .
H(16) H(13) 3.380 ? . 55702
H(16) H(14) 2.738 ? . .
H(16) H(15) 2.174 ? . .
H(16) H(16) 2.640 ? . 55702
H(16) H(17) 1.551 ? . .
H(16) H(18) 1.551 ? . .
H(17) N(1) 3.276 ? . .
H(17) C(7) 2.039 ? . .
H(17) C(10) 3.560 ? . 44501
H(17) C(11) 3.035 ? . 45501
H(17) H(2) 3.296 ? . .
H(17) H(5) 3.461 ? . 55702
H(17) H(9) 3.322 ? . 45501
H(17) H(11) 3.082 ? . 45501
H(17) H(12) 3.270 ? . 55702
H(17) H(14) 2.175 ? . .
H(17) H(15) 2.476 ? . .
H(17) H(16) 1.551 ? . .
H(17) H(18) 1.551 ? . .
H(17) H(21) 3.340 ? . 44501
H(17) H(22) 3.526 ? . 44501
H(17) H(23) 3.237 ? . 44501
H(17) H(24) 2.960 ? . 45501
H(17) H(25) 2.298 ? . 45501
H(18) F(1) 3.270(5) ? . 56702
H(18) F(2) 3.210(6) ? . .
H(18) F(3) 3.136(4) ? . .
H(18) N(1) 2.555(6) ? . .
H(18) C(1) 3.116(6) ? . .
H(18) C(7) 2.029(7) ? . .
H(18) H(2) 2.272(5) ? . .
H(18) H(5) 2.671(5) ? . .
H(18) H(9) 3.114(6) ? . 45501
H(18) H(10) 3.571(7) ? . 45501
H(18) H(14) 2.473(6) ? . .
H(18) H(15) 2.742(7) ? . .
H(18) H(16) 1.551 ? . .
H(18) H(17) 1.551 ? . .
H(18) H(24) 3.495(5) ? . 45501
H(18) H(25) 3.436(4) ? . 45501
H(19) Cu(1) 3.275(3) ? . .
H(19) F(2) 2.724(3) ? . 65501
H(19) N(2) 1.990(5) ? . .
H(19) N(3) 3.535(4) ? . .
H(19) C(3) 2.598(5) ? . .
H(19) C(4) 2.832(5) ? . .
H(19) C(10) 2.020(5) ? . .
H(19) C(11) 3.440(4) ? . .
H(19) C(12) 3.406(7) ? . 65602
H(19) H(3) 2.695(5) ? . .
H(19) H(8) 2.625(4) ? . .
H(19) H(9) 2.244(5) ? . .
H(19) H(10) 3.543(5) ? . .
H(19) H(20) 1.551(4) ? . .
H(19) H(21) 2.741 ? . .
H(19) H(22) 2.182 ? . .
H(19) H(23) 2.473(5) ? . .
H(19) H(24) 2.643(5) ? . .
H(19) H(26) 3.340 ? . 65602
H(19) H(27) 2.645 ? . 65602
H(20) Cu(1) 2.879(3) ? . .
H(20) O(1) 2.796(3) ? . .
H(20) N(2) 2.000(4) ? . .
H(20) C(3) 3.286(4) ? . .
H(20) C(10) 2.022(3) ? . .
H(20) C(10) 3.591(6) ? . 66602
H(20) H(1) 2.604 ? . .
H(20) H(3) 2.319(4) ? . .
H(20) H(8) 3.447(4) ? . .
H(20) H(9) 3.540(4) ? . .
H(20) H(14) 2.788(3) ? . 55602
H(20) H(19) 1.551(4) ? . .
H(20) H(21) 2.178 ? . .
H(20) H(21) 3.134 ? . 66602
H(20) H(22) 2.482 ? . .
H(20) H(22) 3.156 ? . 66602
H(20) H(23) 2.741(4) ? . .
H(20) H(24) 3.439(5) ? . .
H(20) H(27) 3.433 ? . 65602
H(21) N(2) 2.933 ? . .
H(21) C(9) 2.035 ? . .
H(21) C(10) 3.538 ? . 66602
H(21) H(1) 3.512 ? . .
H(21) H(3) 2.675 ? . .
H(21) H(8) 3.437 ? . .
H(21) H(17) 3.340 ? . 66501
H(21) H(19) 2.741 ? . .
H(21) H(20) 2.178 ? . .
H(21) H(20) 3.134 ? . 66602
H(21) H(21) 3.317 ? . 66602
H(21) H(22) 1.551 ? . .
H(21) H(22) 3.186 ? . 66602
H(21) H(23) 1.551 ? . .
H(21) H(25) 3.198 ? . 56501
H(21) H(26) 3.205 ? . 56501
H(22) F(1) 3.574 ? . 65501
H(22) F(2) 3.046 ? . 65501
H(22) O(2) 3.586 ? . 65501
H(22) N(2) 3.274 ? . .
H(22) C(7) 3.535 ? . 66501
H(22) C(9) 2.045 ? . .
H(22) H(3) 3.419 ? . .
H(22) H(8) 3.238 ? . .
H(22) H(14) 3.372 ? . 66501
H(22) H(15) 2.988 ? . 66501
H(22) H(17) 3.526 ? . 66501
H(22) H(19) 2.182 ? . .
H(22) H(20) 2.482 ? . .
H(22) H(20) 3.156 ? . 66602
H(22) H(21) 1.551 ? . .
H(22) H(21) 3.186 ? . 66602
H(22) H(23) 1.551 ? . .
H(23) F(2) 3.583(6) ? . 65501
H(23) O(3) 3.446(6) ? . .
H(23) N(2) 2.538(3) ? . .
H(23) C(3) 2.737(5) ? . .
H(23) C(9) 2.029(4) ? . .
H(23) H(3) 2.430(4) ? . .
H(23) H(6) 3.582(6) ? . .
H(23) H(7) 3.185(6) ? . 66702
H(23) H(8) 2.122(5) ? . .
H(23) H(15) 3.571(5) ? . 66501
H(23) H(17) 3.237 ? . 66501
H(23) H(19) 2.473(5) ? . .
H(23) H(20) 2.741(4) ? . .
H(23) H(21) 1.551 ? . .
H(23) H(22) 1.551 ? . .
H(24) Cu(1) 3.128(4) ? . .
H(24) N(2) 3.358(5) ? . .
H(24) N(3) 1.998(5) ? . .
H(24) C(4) 2.786(5) ? . .
H(24) C(5) 2.694(5) ? . .
H(24) C(9) 3.284(5) ? . .
H(24) C(12) 1.977(4) ? . .
H(24) C(12) 3.438(6) ? . 65602
H(24) H(4) 2.720(4) ? . .
H(24) H(9) 2.145(4) ? . .
H(24) H(10) 3.524(4) ? . .
H(24) H(11) 2.838(5) ? . .
H(24) H(17) 2.960 ? . 65501
H(24) H(18) 3.495(5) ? . 65501
H(24) H(19) 2.643(5) ? . .
H(24) H(20) 3.439(5) ? . .
H(24) H(24) 3.531(5) ? . 65602
H(24) H(25) 1.551(5) ? . .
H(24) H(26) 2.702 ? . .
H(24) H(27) 2.143 ? . .
H(24) H(27) 2.527 ? . 65602
H(24) H(28) 2.431(3) ? . .
H(25) O(2) 3.539(4) ? . 54501
H(25) O(3) 3.087(4) ? . 54501
H(25) N(3) 2.010(5) ? . .
H(25) C(4) 3.250(5) ? . .
H(25) C(5) 2.531(5) ? . .
H(25) C(8) 3.207(5) ? . 65501
H(25) C(12) 1.987(4) ? . .
H(25) H(4) 2.257(5) ? . .
H(25) H(9) 2.884(4) ? . .
H(25) H(11) 2.217(5) ? . .
H(25) H(17) 2.298 ? . 65501
H(25) H(18) 3.436(4) ? . 65501
H(25) H(21) 3.198 ? . 54501
H(25) H(24) 1.551(5) ? . .
H(25) H(26) 2.136 ? . .
H(25) H(27) 2.454 ? . .
H(25) H(28) 2.709(5) ? . .
H(26) S(1) 3.540 ? . 55602
H(26) F(2) 3.306 ? . 55602
H(26) O(2) 3.180 ? . 54501
H(26) O(2) 3.128 ? . 55602
H(26) O(4) 3.077 ? . 55602
H(26) N(3) 2.881 ? . .
H(26) C(11) 1.990 ? . .
H(26) H(1) 3.275 ? . 55602
H(26) H(4) 2.688 ? . .
H(26) H(19) 3.340 ? . 65602
H(26) H(21) 3.205 ? . 54501
H(26) H(24) 2.702 ? . .
H(26) H(25) 2.136 ? . .
H(26) H(27) 1.551 ? . .
H(26) H(28) 1.551 ? . .
H(27) F(2) 3.083 ? . 55602
H(27) N(3) 3.237 ? . .
H(27) C(9) 3.441 ? . 65602
H(27) C(11) 2.010 ? . .
H(27) C(11) 3.384 ? . 65602
H(27) H(4) 3.478 ? . .
H(27) H(9) 3.508 ? . 65602
H(27) H(19) 2.645 ? . 65602
H(27) H(20) 3.433 ? . 65602
H(27) H(24) 2.143 ? . .
H(27) H(24) 2.527 ? . 65602
H(27) H(25) 2.454 ? . .
H(27) H(26) 1.551 ? . .
H(27) H(27) 3.081 ? . 65602
H(27) H(28) 1.551 ? . .
H(28) Cu(1) 2.829(5) ? . .
H(28) F(2) 3.493(5) ? . 55602
H(28) O(1) 2.487(6) ? . 55602
H(28) O(4) 2.687(3) ? . 55602
H(28) N(3) 2.472(4) ? . .
H(28) C(11) 1.986(4) ? . .
H(28) H(1) 2.493 ? . 55602
H(28) H(2) 3.059(4) ? . 55602
H(28) H(4) 2.534(5) ? . .
H(28) H(14) 3.135(6) ? . 55602
H(28) H(24) 2.431(3) ? . .
H(28) H(25) 2.709(5) ? . .
H(28) H(26) 1.551 ? . .
H(28) H(27) 1.551 ? . .
Cu(1) Cu(1) 3.0180(4) ? . 55602
O(1) O(1) 2.455(2) ? 55602 .
N(2) O(1) 2.866(2) ? . .
H(3) O(1) 2.731(2) ? . .
N(3) O(1) 2.907(2) ? 55602 .
O(1) H(4) 2.701(3) ? . 55602

loop_
_geom_torsion_atom_site_label_1
_geom_torsion_atom_site_label_2
_geom_torsion_atom_site_label_3
_geom_torsion_atom_site_label_4
_geom_torsion
_geom_torsion_publ_flag
_geom_torsion_site_symmetry_1
_geom_torsion_site_symmetry_2
_geom_torsion_site_symmetry_3
_geom_torsion_site_symmetry_4
O(1) Cu(1) N(1) C(1) -143.47(17) ? . . . .
O(1) Cu(1) N(1) C(7) 85.2(2) ? . . . .
N(1) Cu(1) O(1) Cu(1) -96.95(10) ? . . . 55602
O(1) Cu(1) N(2) C(3) 156.4(2) ? . . . .
O(1) Cu(1) N(2) C(9) -69.5(2) ? . . . .
N(2) Cu(1) O(1) Cu(1) 176.75(12) ? . . . 55602
O(1) Cu(1) N(3) C(5) 152.6(2) ? . . . .
O(1) Cu(1) N(3) C(11) 22.3(3) ? . . . .
N(3) Cu(1) O(1) Cu(1) 66.5(2) ? . . . 55602
O(1) Cu(1) N(1) C(1) 136.49(18) ? 55602 . . .
O(1) Cu(1) N(1) C(7) 5.2(2) ? 55602 . . .
N(1) Cu(1) O(1) Cu(1) 101.84(11) ? . . 55602 55602
O(1) Cu(1) N(2) C(3) 173.7(5) ? 55602 . . .
O(1) Cu(1) N(2) C(9) -52.2(7) ? 55602 . . .
N(2) Cu(1) O(1) Cu(1) -17.7(6) ? . . 55602 55602
O(1) Cu(1) N(3) C(5) -143.2(2) ? 55602 . . .
O(1) Cu(1) N(3) C(11) 86.48(16) ? 55602 . . .
N(3) Cu(1) O(1) Cu(1) -163.69(11) ? . . 55602 55602
N(1) Cu(1) N(2) C(3) 53.1(2) ? . . . .
N(1) Cu(1) N(2) C(9) -172.8(2) ? . . . .
N(2) Cu(1) N(1) C(1) -52.85(19) ? . . . .
N(2) Cu(1) N(1) C(7) 175.8(2) ? . . . .
N(1) Cu(1) N(3) C(5) -43.5(2) ? . . . .
N(1) Cu(1) N(3) C(11) -173.85(15) ? . . . .
N(3) Cu(1) N(1) C(1) 41.54(18) ? . . . .
N(3) Cu(1) N(1) C(7) -89.8(2) ? . . . .
N(2) Cu(1) N(3) C(5) 42.8(2) ? . . . .
N(2) Cu(1) N(3) C(11) -87.53(17) ? . . . .
N(3) Cu(1) N(2) C(3) -40.3(2) ? . . . .
N(3) Cu(1) N(2) C(9) 93.8(2) ? . . . .
O(2) S(1) C(13) F(1) -57.9(2) ? . . . .
O(2) S(1) C(13) F(2) 62.6(2) ? . . . .
O(2) S(1) C(13) F(3) -177.82(17) ? . . . .
O(3) S(1) C(13) F(1) 62.4(2) ? . . . .
O(3) S(1) C(13) F(2) -177.0(2) ? . . . .
O(3) S(1) C(13) F(3) -57.5(2) ? . . . .
O(4) S(1) C(13) F(1) -178.2(2) ? . . . .
O(4) S(1) C(13) F(2) -57.7(3) ? . . . .
O(4) S(1) C(13) F(3) 61.8(2) ? . . . .
Cu(1) N(1) C(1) C(2) 66.7(3) ? . . . .
Cu(1) N(1) C(1) C(6) -56.6(2) ? . . . .
Cu(1) N(1) C(7) C(8) -163.5(2) ? . . . .
C(1) N(1) C(7) C(8) 67.2(4) ? . . . .
C(7) N(1) C(1) C(2) -162.3(3) ? . . . .
C(7) N(1) C(1) C(6) 74.4(3) ? . . . .
Cu(1) N(2) C(3) C(2) -67.8(3) ? . . . .
Cu(1) N(2) C(3) C(4) 55.2(3) ? . . . .
Cu(1) N(2) C(9) C(10) 155.1(2) ? . . . .
C(3) N(2) C(9) C(10) -69.7(3) ? . . . .
C(9) N(2) C(3) C(2) 158.4(2) ? . . . .
C(9) N(2) C(3) C(4) -78.7(3) ? . . . .
Cu(1) N(3) C(5) C(4) -61.9(3) ? . . . .
Cu(1) N(3) C(5) C(6) 63.0(2) ? . . . .
Cu(1) N(3) C(11) C(12) -59.0(3) ? . . . .
C(5) N(3) C(11) C(12) 168.8(3) ? . . . .
C(11) N(3) C(5) C(4) 72.1(3) ? . . . .
C(11) N(3) C(5) C(6) -163.0(2) ? . . . .
N(1) C(1) C(2) C(3) -72.9(3) ? . . . .
N(1) C(1) C(6) C(5) 75.2(2) ? . . . .
C(2) C(1) C(6) C(5) -47.9(2) ? . . . .
C(6) C(1) C(2) C(3) 50.9(3) ? . . . .
C(1) C(2) C(3) N(2) 69.9(3) ? . . . .
C(1) C(2) C(3) C(4) -54.4(2) ? . . . .
N(2) C(3) C(4) C(5) -69.2(3) ? . . . .
C(2) C(3) C(4) C(5) 54.5(3) ? . . . .
C(3) C(4) C(5) N(3) 73.3(3) ? . . . .
C(3) C(4) C(5) C(6) -51.7(3) ? . . . .
N(3) C(5) C(6) C(1) -76.5(2) ? . . . .
C(4) C(5) C(6) C(1) 48.5(3) ? . . . .
